data_2103363
loop_
_publ_author_name
'Marsh, Richard E.'

_publ_section_title
;
 The space groups of point group <i>C</i>~3~: some corrections, some
 comments
;
_journal_issue 5
_journal_name_full 'Acta Crystallographica Section B'
_journal_page_first 893
_journal_page_last 899
_journal_paper_doi 10.1107/S0108768102011758
_journal_volume 58
_journal_year 2002
_chemical_formula_moiety 'C15 H34 N6 Br4 Zn2'
_chemical_formula_sum 'C15 H34 Br4 N6 Zn2'
_symmetry_cell_setting trigonal
_symmetry_space_group_name_H-M 'P 31 1 2'
_cell_angle_alpha 90.00
_cell_angle_beta 90.00
_cell_angle_gamma 120.00
_cell_formula_units_Z 3
_cell_length_a 9.253
_cell_length_b 9.253
_cell_length_c 25.320
_cell_volume 1877.411
_cod_data_source_file bk0117.cif
_cod_data_source_block LOMZES
_cod_depositor_comments
;
 Marking attached hydrogen atoms.

 Antanas Vaitkus,
 2017-11-30

 Adding the _cell_formula_units_Z and _chemical_formula_moiety data items
 after consulting the original publication.

 Antanas Vaitkus,
 2017-08-03
;
_cod_original_formula_sum 'C15 H34 N6 Br4 Zn2'
_cod_database_code 2103363

loop_
_atom_site_label
_atom_site_fract_x
_atom_site_fract_y
_atom_site_fract_z
_atom_site_attached_hydrogens
Zn1 -0.2736 0.2736 0.3333 0
Zn2 0.1657 0.3314 0.1667 0
Br1 -0.0654 0.3044 0.3978 0
Br3 0.4564 0.1658 0.3730 0
N1 0.109 0.514 0.1358 0
N2 -0.104 0.146 0.1432 1
N3 0.182 0.306 0.0812 1
C1 -0.082 0.434 0.1550 2
C2 -0.182 0.238 0.1316 2
C3 -0.090 0.052 0.1037 2
C4 0.035 0.163 0.0652 2
C5 0.232 0.458 0.0568 2
C6 0.128 0.544 0.0817 2
C13 0.182 0.676 0.1782 2
C14 0.389 0.778 0.1667 2
